data_1550015
loop_
_publ_author_name
'Li, Jing'
'Duchemin, Ivan'
'Roscioni, Otello Maria'
'Friederich, Pascal'
'Anderson, Marie'
'Da Como, Enrico'
'Kociok-K\"ohn, Gabriele'
'Wenzel, Wolfgang'
'Zannoni, Claudio'
'Beljonne, David'
'Blase, Xavier'
'D'Avino, Gabriele'

_publ_section_title
;
 Host dependence of the electron affinity of molecular dopants
;
_journal_issue 1
_journal_name_full 'Materials Horizons'
_journal_page_first 107
_journal_paper_doi 10.1039/C8MH00921J
_journal_volume 6
_journal_year 2019
_chemical_formula_moiety 'C16 F6 N4'
_chemical_formula_sum 'C16 F6 N4'
_chemical_formula_weight 362.20
_space_group_crystal_system trigonal
_space_group_IT_number 148
_space_group_name_Hall '-R 3'
_space_group_name_H-M_alt 'R -3 :H'
_symmetry_space_group_name_Hall '-R 3'
_symmetry_space_group_name_H-M 'R -3 :H'
_audit_creation_method SHELXL-2018/3
_audit_update_record
;
2018-08-01 deposited with the CCDC.
2018-09-05 downloaded from the CCDC.
;
_cell_angle_alpha 90
_cell_angle_beta 90
_cell_angle_gamma 120
_cell_formula_units_Z 9
_cell_length_a 17.533(4)
_cell_length_b 17.533(4)
_cell_length_c 11.484(3)
_cell_measurement_reflns_used 1154
_cell_measurement_temperature 150(2)
_cell_measurement_theta_max 69.6600
_cell_measurement_theta_min 4.7510
_cell_volume 3057.3(13)
_computing_cell_refinement
;
CrysAlisPro, Agilent Technologies,
Version 1.171.37.35 (release 13-08-2014 CrysAlis171 .NET)
(compiled Aug 13 2014,18:06:01)
;
_computing_data_collection
;
CrysAlisPro, Agilent Technologies,
Version 1.171.37.35 (release 13-08-2014 CrysAlis171 .NET)
(compiled Aug 13 2014,18:06:01)
;
_computing_data_reduction
;
CrysAlisPro, Agilent Technologies,
Version 1.171.37.35 (release 13-08-2014 CrysAlis171 .NET)
(compiled Aug 13 2014,18:06:01)
;
_computing_molecular_graphics 'ORTEP3 for Windows - Farrugia, L. J. J. Appl. Crystallogr. 1997, 30, 565'
_computing_publication_material
;
 'SHELXL-2018 (Sheldrick, 2018)
;
_computing_structure_refinement
;SHELXL-2018/3 (Sheldrick, 2018)
 Sheldrick GM (2008) Acta Crystallogr A64:112--122 and 
 C. B. H\"ubschle, G. M. Sheldrick and B. Dittrich
 ShelXle: a Qt graphical user interface for SHELXL
 J. Appl. Cryst., 44, (2011) 1281-1284.
;
_computing_structure_solution
; 
 SIR97- Altomare A., Burla M.C., Camalli M., Cascarano G.L., Giacovazzo C. , 
 Guagliardi A., Moliterni A.G.G., Polidori G.,Spagna R. 
 (1999) J. Appl. Cryst. 32, 115-119
;
_diffrn_ambient_temperature 150(2)
_diffrn_detector 'CCD plate'
_diffrn_detector_area_resol_mean 8.1150
_diffrn_detector_type EosS2
_diffrn_measured_fraction_theta_full 1.000
_diffrn_measured_fraction_theta_max 0.983
_diffrn_measurement_device 'four-circle diffractometer'
_diffrn_measurement_device_type 'SuperNova, Dual, Cu at zero, EosS2'
_diffrn_measurement_method '\w scans'
_diffrn_radiation_monochromator mirror
_diffrn_radiation_type CuK\a
_diffrn_radiation_wavelength 1.54184
_diffrn_reflns_av_R_equivalents 0.0394
_diffrn_reflns_av_unetI/netI 0.0287
_diffrn_reflns_Laue_measured_fraction_full 1.000
_diffrn_reflns_Laue_measured_fraction_max 0.983
_diffrn_reflns_limit_h_max 19
_diffrn_reflns_limit_h_min -21
_diffrn_reflns_limit_k_max 21
_diffrn_reflns_limit_k_min -21
_diffrn_reflns_limit_l_max 9
_diffrn_reflns_limit_l_min -14
_diffrn_reflns_number 5752
_diffrn_reflns_point_group_measured_fraction_full 1.000
_diffrn_reflns_point_group_measured_fraction_max 0.983
_diffrn_reflns_theta_full 67.684
_diffrn_reflns_theta_max 70.510
_diffrn_reflns_theta_min 4.828
_diffrn_source 'sealed X-ray tube'
_exptl_absorpt_coefficient_mu 1.507
_exptl_absorpt_correction_T_max 1.00000
_exptl_absorpt_correction_T_min 0.59439
_exptl_absorpt_correction_type multi-scan
_exptl_absorpt_process_details
;
CrysAlisPro, Agilent Technologies,
Version 1.171.37.35 (release 13-08-2014 CrysAlis171 .NET)
(compiled Aug 13 2014,18:06:01)
Empirical absorption correction using spherical harmonics,
 implemented in SCALE3 ABSPACK scaling algorithm.
;
_exptl_crystal_colour 'metallic dark green'
_exptl_crystal_density_diffrn 1.771
_exptl_crystal_description rhombohedral
_exptl_crystal_F_000 1602
_exptl_crystal_recrystallization_method 'Vapour deposition'
_exptl_crystal_size_max 0.100
_exptl_crystal_size_mid 0.100
_exptl_crystal_size_min 0.040
_refine_diff_density_max 0.197
_refine_diff_density_min -0.290
_refine_diff_density_rms 0.056
_refine_ls_extinction_coef 0.00049(18)
_refine_ls_extinction_expression Fc^*^=kFc[1+0.001xFc^2^\l^3^/sin(2\q)]^-1/4^
_refine_ls_extinction_method 'SHELXL-2018/3 (Sheldrick 2018)'
_refine_ls_goodness_of_fit_ref 1.062
_refine_ls_hydrogen_treatment undef
_refine_ls_matrix_type full
_refine_ls_number_parameters 219
_refine_ls_number_reflns 1300
_refine_ls_number_restraints 66
_refine_ls_restrained_S_all 1.045
_refine_ls_R_factor_all 0.0729
_refine_ls_R_factor_gt 0.0585
_refine_ls_shift/su_max 0.000
_refine_ls_shift/su_mean 0.000
_refine_ls_structure_factor_coef Fsqd
_refine_ls_weighting_details 'w=1/[\s^2^(Fo^2^)+(0.1070P)^2^+1.9608P] where P=(Fo^2^+2Fc^2^)/3'
_refine_ls_weighting_scheme calc
_refine_ls_wR_factor_gt 0.1643
_refine_ls_wR_factor_ref 0.1808
_reflns_Friedel_coverage 0.000
_reflns_number_gt 1005
_reflns_number_total 1300
_reflns_threshold_expression 'I > 2\s(I)'
_cod_data_source_file c8mh00921j2.cif
_cod_data_source_block F6TCNNQ
_cod_depositor_comments 'Adding full bibliography for 1550015.cif.'
_cod_original_cell_volume 3057.3(16)
_cod_database_code 1550015
_shelx_shelxl_version_number 2018/3
_shelx_space_group_comment
;
The symmetry employed for this shelxl refinement is uniquely defined
by the following loop, which should always be used as a source of
symmetry information in preference to the above space-group names.
They are only intended as comments.
;
_shelx_estimated_absorpt_t_min 0.864
_shelx_estimated_absorpt_t_max 0.942

loop_
_space_group_symop_operation_xyz
'x, y, z'
'-y, x-y, z'
'-x+y, -x, z'
'x+2/3, y+1/3, z+1/3'
'-y+2/3, x-y+1/3, z+1/3'
'-x+y+2/3, -x+1/3, z+1/3'
'x+1/3, y+2/3, z+2/3'
'-y+1/3, x-y+2/3, z+2/3'
'-x+y+1/3, -x+2/3, z+2/3'
'-x, -y, -z'
'y, -x+y, -z'
'x-y, x, -z'
'-x+2/3, -y+1/3, -z+1/3'
'y+2/3, -x+y+1/3, -z+1/3'
'x-y+2/3, x+1/3, -z+1/3'
'-x+1/3, -y+2/3, -z+2/3'
'y+1/3, -x+y+2/3, -z+2/3'
'x-y+1/3, x+2/3, -z+2/3'

loop_
_atom_site_label
_atom_site_type_symbol
_atom_site_fract_x
_atom_site_fract_y
_atom_site_fract_z
_atom_site_U_iso_or_equiv
_atom_site_adp_type
_atom_site_occupancy
_atom_site_site_symmetry_order
_atom_site_calc_flag
_atom_site_refinement_flags_adp
_atom_site_refinement_flags_occupancy
_atom_site_disorder_assembly
_atom_site_disorder_group
C1 C 0.6158(10) 0.4570(9) 0.5281(15) 0.054(3) Uani 0.780(8) 1 d . P A 1
C2 C 0.5495(2) 0.4310(2) 0.4534(3) 0.0464(11) Uani 0.780(8) 1 d . P A 1
C3 C 0.4912(4) 0.4670(3) 0.4557(4) 0.0452(13) Uani 0.780(8) 1 d . P A 1
C4 C 0.4224(3) 0.4428(3) 0.3815(4) 0.0491(11) Uani 0.780(8) 1 d . P A 1
C5 C 0.3633(4) 0.4779(4) 0.3829(5) 0.0480(13) Uani 0.780(8) 1 d . P A 1
C7 C 0.2656(8) 0.3833(6) 0.2238(12) 0.060(2) Uani 0.780(8) 1 d . P A 1
C8 C 0.2421(7) 0.4950(7) 0.3000(10) 0.055(2) Uani 0.780(8) 1 d . P A 1
N1 N 0.2340(8) 0.3214(9) 0.1621(12) 0.083(3) Uani 0.780(8) 1 d . P A 1
N2 N 0.1977(5) 0.5213(6) 0.2830(7) 0.0695(18) Uani 0.780(8) 1 d . P A 1
F1 F 0.6679(2) 0.42190(16) 0.5202(2) 0.0561(8) Uani 0.780(8) 1 d . P A 1
F3 F 0.4068(3) 0.3834(3) 0.2974(4) 0.0581(13) Uani 0.780(8) 1 d . P A 1
C1A C 0.5928(12) 0.4885(14) 0.5513(17) 0.063(5) Uani 0.220(8) 1 d U P A 2
C2A C 0.5199(12) 0.4713(13) 0.4846(15) 0.047(6) Uani 0.220(8) 1 d U P A 2
C3A C 0.4830(8) 0.4131(8) 0.3928(11) 0.048(4) Uani 0.220(8) 1 d U P A 2
C4A C 0.4138(14) 0.4032(19) 0.334(2) 0.044(5) Uani 0.220(8) 1 d U P A 2
C5A C 0.3720(13) 0.4543(13) 0.3629(19) 0.046(5) Uani 0.220(8) 1 d U P A 2
C7A C 0.251(2) 0.361(2) 0.232(3) 0.039(5) Uani 0.220(8) 1 d U P A 2
C8A C 0.262(2) 0.491(3) 0.300(4) 0.051(8) Uani 0.220(8) 1 d U P A 2
F1A F 0.6287(18) 0.4401(16) 0.524(3) 0.055(6) Uani 0.220(8) 1 d U P A 2
F3A F 0.3803(8) 0.3431(9) 0.2470(11) 0.070(3) Uani 0.220(8) 1 d U P A 2
N1A N 0.209(3) 0.319(3) 0.165(4) 0.076(9) Uani 0.220(8) 1 d U P A 2
N2A N 0.2251(19) 0.540(2) 0.304(3) 0.067(7) Uani 0.220(8) 1 d U P A 2
C6 C 0.2960(2) 0.4507(2) 0.3054(2) 0.0560(7) Uani 1 1 d . . . .
F2 F 0.53287(12) 0.36953(11) 0.37208(14) 0.0602(6) Uani 1 1 d . . . .

loop_
_atom_site_aniso_label
_atom_site_aniso_U_11
_atom_site_aniso_U_22
_atom_site_aniso_U_33
_atom_site_aniso_U_23
_atom_site_aniso_U_13
_atom_site_aniso_U_12
C1 0.067(5) 0.051(4) 0.049(3) 0.000(3) -0.004(3) 0.033(3)
C2 0.061(2) 0.0417(17) 0.0416(18) -0.0051(13) 0.0016(15) 0.0296(16)
C3 0.057(3) 0.045(2) 0.040(3) 0.002(2) 0.002(2) 0.030(2)
C4 0.062(3) 0.043(2) 0.043(2) -0.0029(18) 0.0036(17) 0.0278(18)
C5 0.054(3) 0.048(3) 0.045(3) 0.003(2) 0.000(2) 0.028(2)
C7 0.067(5) 0.048(5) 0.064(4) 0.003(4) 0.006(3) 0.029(4)
C8 0.068(6) 0.073(4) 0.045(3) -0.012(2) -0.007(3) 0.050(4)
N1 0.095(7) 0.083(4) 0.086(4) -0.028(4) -0.015(5) 0.056(5)
N2 0.085(5) 0.091(5) 0.051(3) -0.021(3) -0.020(3) 0.058(4)
F1 0.0672(17) 0.0599(14) 0.0522(13) -0.0040(9) -0.0026(11) 0.0401(13)
F3 0.072(2) 0.059(2) 0.052(2) -0.0153(17) -0.0098(17) 0.0395(17)
C1A 0.068(8) 0.064(8) 0.064(8) 0.010(6) 0.017(7) 0.038(7)
C2A 0.046(8) 0.053(8) 0.033(7) 0.020(6) 0.001(6) 0.018(6)
C3A 0.051(6) 0.050(6) 0.058(7) 0.005(5) 0.013(5) 0.037(5)
C4A 0.038(6) 0.046(9) 0.044(9) 0.005(8) 0.005(7) 0.018(6)
C5A 0.044(7) 0.047(8) 0.050(8) 0.018(6) 0.014(6) 0.024(6)
C7A 0.050(10) 0.033(10) 0.037(8) 0.008(7) 0.004(6) 0.023(8)
C8A 0.043(10) 0.061(10) 0.057(9) 0.007(7) 0.013(7) 0.032(7)
F1A 0.060(9) 0.058(11) 0.046(6) 0.016(8) 0.008(6) 0.029(7)
F3A 0.079(6) 0.081(7) 0.059(6) -0.017(5) -0.006(5) 0.048(6)
N1A 0.079(16) 0.072(12) 0.074(12) 0.012(9) 0.016(12) 0.036(11)
N2A 0.071(13) 0.072(10) 0.054(12) -0.034(8) -0.008(9) 0.033(10)
C6 0.0591(17) 0.0623(17) 0.0488(15) 0.0027(13) 0.0001(12) 0.0320(15)
F2 0.0756(12) 0.0562(10) 0.0567(10) -0.0083(7) 0.0047(8) 0.0389(9)

loop_
_atom_type_symbol
_atom_type_description
_atom_type_scat_dispersion_real
_atom_type_scat_dispersion_imag
_atom_type_scat_source
C C 0.0181 0.0091 'International Tables Vol C Tables 4.2.6.8 and 6.1.1.4'
N N 0.0311 0.0180 'International Tables Vol C Tables 4.2.6.8 and 6.1.1.4'
F F 0.0727 0.0534 'International Tables Vol C Tables 4.2.6.8 and 6.1.1.4'

loop_
_geom_angle_atom_site_label_1
_geom_angle_atom_site_label_2
_geom_angle_atom_site_label_3
_geom_angle
_geom_angle_site_symmetry_1
_geom_angle_site_symmetry_3
C2 C1 F1 118.7(11) . .
C2 C1 C5 124.4(9) . 10_666
F1 C1 C5 116.9(11) . 10_666
C1 C2 F2 121.7(6) . .
C1 C2 C3 121.8(6) . .
F2 C2 C3 116.5(3) . .
C4 C3 C2 124.2(5) . .
C4 C3 C3 119.3(6) . 10_666
C2 C3 C3 116.5(6) . 10_666
F3 C4 C3 119.8(5) . .
F3 C4 C5 115.2(5) . .
C3 C4 C5 125.0(5) . .
C6 C5 C1 125.2(7) . 10_666
C6 C5 C4 121.6(5) . .
C1 C5 C4 113.1(7) 10_666 .
N1 C7 C6 173.7(12) . .
N2 C8 C6 170.7(10) . .
C5A C1A F1A 118(3) 10_666 .
C5A C1A C2A 127(2) 10_666 .
F1A C1A C2A 114(2) . .
C3A C2A C1A 129(2) . .
C4A C3A C2A 123.3(19) . .
C4A C3A F2 127.3(17) . .
C2A C3A F2 109.4(12) . .
C3A C4A F3A 120(2) . .
C3A C4A C5A 121(3) . .
F3A C4A C5A 120(2) . .
C1A C5A C4A 117(2) 10_666 .
C1A C5A C6 116.1(17) 10_666 .
C4A C5A C6 126.9(18) . .
N1A C7A C6 154(4) . .
C6 C8A N2A 174(5) . .
C5 C6 C7 129.6(7) . .
C8A C6 C5A 139(2) . .
C5 C6 C8 120.5(5) . .
C7 C6 C8 109.9(7) . .
C8A C6 C7A 115(3) . .
C5A C6 C7A 106.0(16) . .

loop_
_geom_bond_atom_site_label_1
_geom_bond_atom_site_label_2
_geom_bond_distance
_geom_bond_site_symmetry_2
C1 C2 1.329(16) .
C1 F1 1.336(11) .
C1 C5 1.436(14) 10_666
C2 F2 1.344(4) .
C2 C3 1.445(6) .
C3 C4 1.360(8) .
C3 C3 1.452(10) 10_666
C4 F3 1.345(5) .
C4 C5 1.447(6) .
C5 C6 1.359(7) .
C7 N1 1.178(17) .
C7 C6 1.389(13) .
C8 N2 1.104(15) .
C8 C6 1.494(10) .
C1A C5A 1.32(3) 10_666
C1A F1A 1.32(2) .
C1A C2A 1.39(3) .
C2A C3A 1.38(2) .
C2A C2A 1.53(4) 10_666
C3A C4A 1.32(3) .
C3A F2 1.440(11) .
C4A F3A 1.35(3) .
C4A C5A 1.45(3) .
C5A C6 1.46(2) .
C7A N1A 1.06(6) .
C7A C6 1.60(4) .
C8A C6 1.13(3) .
C8A N2A 1.31(5) .

loop_
_geom_torsion_atom_site_label_1
_geom_torsion_atom_site_label_2
_geom_torsion_atom_site_label_3
_geom_torsion_atom_site_label_4
_geom_torsion
_geom_torsion_site_symmetry_1
_geom_torsion_site_symmetry_4
F1 C1 C2 F2 1.2(18) . .
C5 C1 C2 F2 -179.8(9) 10_666 .
F1 C1 C2 C3 -179.1(9) . .
C5 C1 C2 C3 -0.1(18) 10_666 .
C1 C2 C3 C4 -180.0(9) . .
F2 C2 C3 C4 -0.3(6) . .
C1 C2 C3 C3 -0.2(11) . 10_666
F2 C2 C3 C3 179.5(5) . 10_666
C2 C3 C4 F3 -1.8(7) . .
C3 C3 C4 F3 178.4(5) 10_666 .
C2 C3 C4 C5 179.7(4) . .
C3 C3 C4 C5 -0.1(8) 10_666 .
F3 C4 C5 C6 1.2(7) . .
C3 C4 C5 C6 179.8(4) . .
F3 C4 C5 C1 -178.2(8) . 10_666
C3 C4 C5 C1 0.3(10) . 10_666
C5A C1A C2A C3A 178.4(17) 10_666 .
F1A C1A C2A C3A -2(3) . .
C5A C1A C2A C2A 2(3) 10_666 10_666
F1A C1A C2A C2A -179(2) . 10_666
C1A C2A C3A C4A -178.7(17) . .
C2A C2A C3A C4A -2(3) 10_666 .
C1A C2A C3A F2 0(2) . .
C2A C2A C3A F2 176.1(15) 10_666 .
C2A C3A C4A F3A -178.2(15) . .
F2 C3A C4A F3A 4(3) . .
C2A C3A C4A C5A 0(3) . .
F2 C3A C4A C5A -178.0(13) . .
C3A C4A C5A C1A 1(3) . 10_666
F3A C4A C5A C1A 179.6(16) . 10_666
C3A C4A C5A C6 179.7(14) . .
F3A C4A C5A C6 -2(3) . .
C1 C5 C6 C7 -173.5(10) 10_666 .
C4 C5 C6 C7 7.1(10) . .
C1 C5 C6 C8 6.3(12) 10_666 .
C4 C5 C6 C8 -173.1(6) . .
C1A C5A C6 C8A 14(4) 10_666 .
C4A C5A C6 C8A -164(3) . .
C1A C5A C6 C7A -165.0(19) 10_666 .
C4A C5A C6 C7A 17(2) . .
N1A C7A C6 C8A 19(10) . .
N1A C7A C6 C5A -161(9) . .
